data_1536222
loop_
_publ_author_name
'Johnsson, M.'
'Toernroos, K.W.'
'Lidin, S.'
'Millet, P.'
'Buergi, H.B.'

_publ_section_title
;
 Host-guest compounds in the family of tellurium-nickel oxohalogenides
;
_journal_name_full 'Angew. Chem. Int. ed.'
_journal_page_first 4292
_journal_page_last 4295
_journal_volume 43
_journal_year 2004
_chemical_formula_sum 'Br14.79 Ni33.396 O90 Te32'
_chemical_name_systematic 'Te32 Ni33.396 O90 Br14.79'
_space_group_IT_number 204
_symmetry_space_group_name_Hall '-I 2 2 3'
_symmetry_space_group_name_H-M 'I m -3'
_cell_angle_alpha 90
_cell_angle_beta 90
_cell_angle_gamma 90
_cell_formula_units_Z 2
_cell_length_a 17.5077
_cell_length_b 17.5077
_cell_length_c 17.5077
_cell_volume 5366.452
_citation_journal_id_ASTM ACIEF5
_cod_data_source_file Johnsson_ACIEF5_2004_1463.cif
_cod_data_source_block Br14.79Ni33.396O90Te32
_cod_original_cell_volume 5366.453
_cod_database_code 1536222

loop_
_symmetry_equiv_pos_as_xyz
x,y,z
-x,-y,z
x,-y,-z
-x,y,-z
z,x,y
-z,-x,y
z,-x,-y
-z,x,-y
y,z,x
y,-z,-x
-y,z,-x
-y,-z,x
-x,-y,-z
x,y,-z
-x,y,z
x,-y,z
-z,-x,-y
z,x,-y
-z,x,y
z,-x,y
-y,-z,-x
-y,z,x
y,-z,x
y,z,-x
x+1/2,y+1/2,z+1/2
-x+1/2,-y+1/2,z+1/2
x+1/2,-y+1/2,-z+1/2
-x+1/2,y+1/2,-z+1/2
z+1/2,x+1/2,y+1/2
-z+1/2,-x+1/2,y+1/2
z+1/2,-x+1/2,-y+1/2
-z+1/2,x+1/2,-y+1/2
y+1/2,z+1/2,x+1/2
y+1/2,-z+1/2,-x+1/2
-y+1/2,z+1/2,-x+1/2
-y+1/2,-z+1/2,x+1/2
-x+1/2,-y+1/2,-z+1/2
x+1/2,y+1/2,-z+1/2
-x+1/2,y+1/2,z+1/2
x+1/2,-y+1/2,z+1/2
-z+1/2,-x+1/2,-y+1/2
z+1/2,x+1/2,-y+1/2
-z+1/2,x+1/2,y+1/2
z+1/2,-x+1/2,y+1/2
-y+1/2,-z+1/2,-x+1/2
-y+1/2,z+1/2,x+1/2
y+1/2,-z+1/2,x+1/2
y+1/2,z+1/2,-x+1/2

loop_
_atom_site_label
_atom_site_type_symbol
_atom_site_fract_x
_atom_site_fract_y
_atom_site_fract_z
_atom_site_occupancy
_atom_site_U_iso_or_equiv
Te1 Te+4 0.66952 0.16755 0 1 0.0
Ni3 Ni+2 0.1325 0.0436 0 0.283 0.0
O3 O-2 0.7883 0.1414 0.2784 1 0.0
Br6 Br-1 0.1869 0 0.1139 0.27 0.0
Br5 Br-1 0.2185 0 0.104 0.54 0.0
Br4 Br-1 0.2477 0 0.0838 0.119 0.0
Ni1 Ni+2 0.5 0.15018 0 1 0.0
Te4 Te+4 0.6304 0 -0.1444 0.119 0.0
Te3 Te+4 0.60411 0 -0.15639 0.881 0.0
Br1 Br-1 0 0 0 0.51 0.0
Te2 Te+4 0.817726 0.182274 0.182274 1 0.0
Ni2 Ni+2 0.60806 0.18621 -0.1799 1 0.0
O5 O-2 0.5906 0.1481 -0.0724 1 0.0
O2 O-2 0.5 0 0.2107 1 0.0
Br3 Br-1 0.5 0 0 0.881 0.0
Br2 Br-1 0.024 0.024 0.024 0.061 0.0
O4 O-2 0.6447 -0.0811 -0.2097 1 0.0
O1 O-2 0.666 0.2749 0 1 0.0
